data_7057114
loop_
_publ_author_name
'Zhang, Zongyao'
'Xu, Lijin'
'Cao, Rui'

_publ_section_title
;
 Structures and single crystal to single crystal transformations of
 cadmium frameworks using a flexible tripodal ligand
;
_journal_issue 7
_journal_name_full 'New Journal of Chemistry'
_journal_page_first 5593
_journal_paper_doi 10.1039/C7NJ05125E
_journal_volume 42
_journal_year 2018
_chemical_formula_sum 'C66 H66 Cd2 Cl4 N14'
_chemical_formula_weight 1421.92
_space_group_crystal_system monoclinic
_space_group_IT_number 14
_space_group_name_Hall '-P 2yn'
_space_group_name_H-M_alt 'P 1 21/n 1'
_symmetry_space_group_name_Hall '-P 2yn'
_symmetry_space_group_name_H-M 'P 1 21/n 1'
_atom_sites_solution_hydrogens geom
_audit_creation_method SHELXL-2018/1
_audit_update_record
;
2018-03-03 deposited with the CCDC.
2018-03-06 downloaded from the CCDC.
;
_cell_angle_alpha 90
_cell_angle_beta 96.13(4)
_cell_angle_gamma 90
_cell_formula_units_Z 4
_cell_length_a 14.010(6)
_cell_length_b 23.380(9)
_cell_length_c 21.272(9)
_cell_measurement_reflns_used 5650
_cell_measurement_temperature 150(2)
_cell_measurement_theta_max 22.40
_cell_measurement_theta_min 2.52
_cell_volume 6928(5)
_computing_cell_refinement 'Bruker SAINT'
_computing_data_collection 'Bruker APEX2'
_computing_data_reduction 'Bruker SAINT'
_computing_molecular_graphics 'Bruker SHELXTL'
_computing_publication_material 'Bruker SHELXTL'
_computing_structure_refinement 'SHELXL-2018/1 (Sheldrick, 2018)'
_computing_structure_solution 'SHELXS-97 (Sheldrick 2008)'
_diffrn_ambient_temperature 150(2)
_diffrn_measured_fraction_theta_full 0.996
_diffrn_measured_fraction_theta_max 0.982
_diffrn_measurement_device_type 'Bruker APEX-II CCD'
_diffrn_measurement_method '\f and \w scans'
_diffrn_radiation_type MoK\a
_diffrn_radiation_wavelength 0.71073
_diffrn_reflns_av_R_equivalents 0.2096
_diffrn_reflns_av_unetI/netI 0.1917
_diffrn_reflns_Laue_measured_fraction_full 0.996
_diffrn_reflns_Laue_measured_fraction_max 0.982
_diffrn_reflns_limit_h_max 17
_diffrn_reflns_limit_h_min -17
_diffrn_reflns_limit_k_max 29
_diffrn_reflns_limit_k_min -26
_diffrn_reflns_limit_l_max 26
_diffrn_reflns_limit_l_min -26
_diffrn_reflns_number 51946
_diffrn_reflns_point_group_measured_fraction_full 0.996
_diffrn_reflns_point_group_measured_fraction_max 0.982
_diffrn_reflns_theta_full 25.242
_diffrn_reflns_theta_max 26.719
_diffrn_reflns_theta_min 2.274
_exptl_absorpt_coefficient_mu 0.817
_exptl_absorpt_correction_T_max 0.7454
_exptl_absorpt_correction_T_min 0.6432
_exptl_absorpt_correction_type multi-scan
_exptl_absorpt_process_details sadabs
_exptl_crystal_colour colourless
_exptl_crystal_density_diffrn 1.363
_exptl_crystal_description Prism
_exptl_crystal_F_000 2896
_exptl_crystal_size_max 0.200
_exptl_crystal_size_mid 0.200
_exptl_crystal_size_min 0.150
_refine_diff_density_max 2.960
_refine_diff_density_min -1.428
_refine_diff_density_rms 0.200
_refine_ls_extinction_method none
_refine_ls_goodness_of_fit_ref 1.012
_refine_ls_hydrogen_treatment constr
_refine_ls_matrix_type full
_refine_ls_number_parameters 775
_refine_ls_number_reflns 14432
_refine_ls_number_restraints 16
_refine_ls_restrained_S_all 1.012
_refine_ls_R_factor_all 0.2261
_refine_ls_R_factor_gt 0.1173
_refine_ls_shift/su_max 0.002
_refine_ls_shift/su_mean 0.000
_refine_ls_structure_factor_coef Fsqd
_refine_ls_weighting_details 'w=1/[\s^2^(Fo^2^)+(0.1478P)^2^+178.2924P] where P=(Fo^2^+2Fc^2^)/3'
_refine_ls_weighting_scheme calc
_refine_ls_wR_factor_gt 0.3208
_refine_ls_wR_factor_ref 0.3844
_reflns_Friedel_coverage 0.000
_reflns_number_gt 6763
_reflns_number_total 14432
_reflns_threshold_expression 'I > 2\s(I)'
_cod_data_source_file c7nj05125e2.cif
_cod_data_source_block complex2
_cod_depositor_comments 'Adding full bibliography for 7057111--7057115.cif.'
_cod_original_formula_sum 'C66 H66 Cd2 Cl4 N14 '
_cod_database_code 7057114
_shelx_shelxl_version_number 2018/1
_shelx_space_group_comment
; 
The symmetry employed for this shelxl refinement is uniquely defined 
by the following loop, which should always be used as a source of 
symmetry information in preference to the above space-group names. 
They are only intended as comments. 
;
_shelx_estimated_absorpt_t_min 0.854
_shelx_estimated_absorpt_t_max 0.887

loop_
_space_group_symop_operation_xyz
'x, y, z'
'-x+1/2, y+1/2, -z+1/2'
'-x, -y, -z'
'x-1/2, -y-1/2, z-1/2'

loop_
_atom_site_label
_atom_site_type_symbol
_atom_site_fract_x
_atom_site_fract_y
_atom_site_fract_z
_atom_site_U_iso_or_equiv
_atom_site_adp_type
_atom_site_occupancy
_atom_site_site_symmetry_order
_atom_site_calc_flag
_atom_site_refinement_flags_posn
_atom_site_refinement_flags_adp
C11 C -0.3394(11) 0.2748(6) 0.4073(7) 0.037(4) Uani 1 1 d . .
H11A H -0.338826 0.311177 0.383506 0.044 Uiso 1 1 calc R U
H11B H -0.394086 0.276231 0.433147 0.044 Uiso 1 1 calc R U
C42 C 0.6158(10) 0.7803(6) 0.6087(6) 0.029(3) Uani 1 1 d . .
C18 C -0.3608(11) 0.3639(6) 0.5561(6) 0.033(3) Uani 1 1 d . .
H18 H -0.353738 0.397905 0.532551 0.040 Uiso 1 1 calc R U
C15 C -0.3807(12) 0.2667(7) 0.6240(7) 0.041(4) Uani 1 1 d . .
H15 H -0.387072 0.233133 0.648395 0.049 Uiso 1 1 calc R U
C19 C -0.4755(11) 0.4174(7) 0.6170(7) 0.039(4) Uani 1 1 d . .
H19A H -0.483477 0.441557 0.578558 0.047 Uiso 1 1 calc R U
H19B H -0.540260 0.406919 0.627835 0.047 Uiso 1 1 calc R U
N1 N -0.5807(11) -0.0119(6) 0.3140(8) 0.057(4) Uani 1 1 d . .
C46 C 0.6665(10) 0.8492(6) 0.7905(6) 0.031(3) Uani 1 1 d . .
C22 C -0.3401(10) 0.4769(6) 0.6698(7) 0.032(3) Uani 1 1 d . U
H22 H -0.302885 0.477418 0.635005 0.038 Uiso 1 1 calc R U
N2 N -0.4537(10) 0.0349(7) 0.3590(8) 0.057(4) Uani 1 1 d . .
C32 C 0.2474(12) 0.3563(6) 0.6263(8) 0.042(4) Uani 1 1 d . .
H32 H 0.257789 0.360841 0.670846 0.050 Uiso 1 1 calc R U
C57 C 0.9049(12) 0.8095(7) 0.6821(7) 0.044(4) Uani 1 1 d . .
C58 C 0.9876(14) 0.8413(9) 0.6827(10) 0.062(5) Uani 1 1 d . .
H58 H 0.985447 0.878463 0.664623 0.075 Uiso 1 1 calc R U
N13 N 1.0878(13) 0.6562(8) 0.7988(9) 0.081(6) Uani 1 1 d . .
C62 C 0.9116(14) 0.7543(8) 0.7057(8) 0.053(5) Uani 1 1 d . .
H62 H 0.855693 0.731198 0.704576 0.064 Uiso 1 1 calc R U
C30 C 0.1886(13) 0.2766(9) 0.4817(10) 0.071(7) Uani 1 1 d . .
H30A H 0.237828 0.246172 0.482884 0.085 Uiso 1 1 calc R U
H30B H 0.188854 0.297531 0.441208 0.085 Uiso 1 1 calc R U
C3 C -0.5184(17) 0.0321(11) 0.3999(12) 0.087(7) Uani 1 1 d . .
H3 H -0.509869 0.048090 0.441189 0.104 Uiso 1 1 calc R U
C63 C 1.0053(15) 0.6709(9) 0.7542(10) 0.073(6) Uani 1 1 d . .
H63A H 0.946194 0.662951 0.774392 0.087 Uiso 1 1 calc R U
H63B H 1.004816 0.645421 0.716968 0.087 Uiso 1 1 calc R U
N14 N 1.186(2) 0.6470(13) 0.8863(16) 0.172(15) Uani 1 1 d . .
C2 C -0.5986(16) 0.0035(9) 0.3757(12) 0.076(6) Uani 1 1 d . .
H2 H -0.654444 -0.004362 0.395958 0.091 Uiso 1 1 calc R U
C60 C 1.0815(16) 0.7671(11) 0.7318(10) 0.073(7) Uani 1 1 d . .
H60 H 1.142811 0.753129 0.748246 0.088 Uiso 1 1 calc R U
C51 C 0.6177(10) 0.8907(7) 0.8184(6) 0.033(3) Uani 1 1 d . .
H51 H 0.624820 0.929370 0.806011 0.039 Uiso 1 1 calc R U
C59 C 1.0733(17) 0.8194(11) 0.7095(9) 0.069(6) Uani 1 1 d . .
H59 H 1.128798 0.842961 0.712095 0.083 Uiso 1 1 calc R U
C34 C 0.3980(11) 0.5799(7) 0.6941(7) 0.037(4) Uani 1 1 d . .
H34 H 0.353737 0.577806 0.724890 0.045 Uiso 1 1 calc R U
C27 C 0.0855(15) 0.2020(9) 0.5237(11) 0.071(6) Uani 1 1 d . .
H27 H 0.141901 0.185808 0.545340 0.086 Uiso 1 1 calc R U
C37 C 0.6181(10) 0.6201(6) 0.6312(8) 0.037(4) Uani 1 1 d . .
H37A H 0.646385 0.593291 0.602326 0.044 Uiso 1 1 calc R U
H37B H 0.662403 0.622823 0.670625 0.044 Uiso 1 1 calc R U
C64 C 1.094(2) 0.6629(12) 0.8633(11) 0.104(10) Uani 1 1 d . .
H64 H 1.044767 0.675844 0.887240 0.125 Uiso 1 1 calc R U
C45 C 0.7389(11) 0.8629(6) 0.7415(7) 0.034(3) Uani 1 1 d . .
H45A H 0.728750 0.902780 0.726494 0.041 Uiso 1 1 calc R U
H45B H 0.805214 0.860096 0.762660 0.041 Uiso 1 1 calc R U
C66 C 1.231(2) 0.6229(19) 0.8399(19) 0.18(2) Uani 1 1 d . .
H66 H 1.291542 0.604611 0.843421 0.221 Uiso 1 1 calc R U
C47 C 0.6549(10) 0.7928(7) 0.8054(6) 0.033(3) Uani 1 1 d . .
H47 H 0.687248 0.763552 0.785141 0.040 Uiso 1 1 calc R U
C24 C -0.0785(12) 0.2483(8) 0.4535(8) 0.047(4) Uani 1 1 d . .
C65 C 1.169(2) 0.6308(15) 0.7875(17) 0.142(15) Uani 1 1 d . .
H65 H 1.183008 0.619465 0.746516 0.170 Uiso 1 1 calc R U
C40 C 0.5659(11) 0.7343(7) 0.5095(8) 0.042(4) Uani 1 1 d . .
H40 H 0.545030 0.737162 0.465668 0.051 Uiso 1 1 calc R U
C41 C 0.5851(10) 0.7848(7) 0.5442(7) 0.038(4) Uani 1 1 d . .
H41 H 0.577484 0.821129 0.524383 0.045 Uiso 1 1 calc R U
C44 C 0.6386(11) 0.8319(6) 0.6495(7) 0.035(3) Uani 1 1 d . .
H44A H 0.641483 0.866058 0.622312 0.043 Uiso 1 1 calc R U
H44B H 0.586799 0.837864 0.676994 0.043 Uiso 1 1 calc R U
C38 C 0.6071(10) 0.6776(6) 0.6011(7) 0.032(3) Uani 1 1 d . .
C56 C 0.8114(11) 0.8327(7) 0.6516(7) 0.041(4) Uani 1 1 d . .
H56A H 0.819518 0.873971 0.643445 0.049 Uiso 1 1 calc R U
H56B H 0.796322 0.813619 0.610143 0.049 Uiso 1 1 calc R U
C21 C -0.3887(12) 0.4929(7) 0.7595(8) 0.046(4) Uani 1 1 d . U
H21 H -0.393544 0.507815 0.800600 0.055 Uiso 1 1 calc R U
C13 C -0.3112(9) 0.3164(6) 0.5426(6) 0.025(3) Uani 1 1 d . .
C5 C -0.3657(11) 0.1237(7) 0.3418(9) 0.050(4) Uani 1 1 d . .
C35 C 0.4656(10) 0.5635(6) 0.6084(7) 0.033(3) Uani 1 1 d . .
H35 H 0.478660 0.549403 0.568326 0.040 Uiso 1 1 calc R U
C48 C 0.5942(11) 0.7797(6) 0.8511(7) 0.036(4) Uani 1 1 d . .
H48 H 0.585454 0.740887 0.862366 0.043 Uiso 1 1 calc R U
C16 C -0.4301(10) 0.3145(6) 0.6375(6) 0.030(3) Uani 1 1 d . .
H16 H -0.470655 0.313687 0.670559 0.037 Uiso 1 1 calc R U
C20 C -0.4532(13) 0.4594(7) 0.7268(8) 0.047(4) Uani 1 1 d . U
H20 H -0.509914 0.444564 0.741499 0.057 Uiso 1 1 calc R U
C54 C 0.5718(10) 0.9377(6) 1.0630(8) 0.037(4) Uani 1 1 d . .
H54 H 0.563253 0.933324 1.106440 0.044 Uiso 1 1 calc R U
C31 C 0.2235(13) 0.3064(7) 0.5992(9) 0.054(5) Uani 1 1 d . .
H31 H 0.215573 0.270980 0.619938 0.065 Uiso 1 1 calc R U
C36 C 0.4815(11) 0.6099(7) 0.6988(7) 0.037(4) Uani 1 1 d . .
H36 H 0.505059 0.634401 0.732609 0.044 Uiso 1 1 calc R U
C6 C -0.3855(12) 0.1359(8) 0.2783(8) 0.051(5) Uani 1 1 d . .
H6 H -0.397180 0.105636 0.248720 0.061 Uiso 1 1 calc R U
C23 C -0.1680(11) 0.2708(7) 0.4134(7) 0.040(4) Uani 1 1 d . .
H23A H -0.156249 0.310360 0.399464 0.048 Uiso 1 1 calc R U
H23B H -0.181672 0.246657 0.375286 0.048 Uiso 1 1 calc R U
C28 C 0.0905(13) 0.2499(8) 0.4853(9) 0.053(5) Uani 1 1 d . .
C49 C 0.5471(10) 0.8218(6) 0.8799(7) 0.033(3) Uani 1 1 d . .
H49 H 0.506310 0.811936 0.911181 0.040 Uiso 1 1 calc R U
C61 C 1.0018(13) 0.7319(8) 0.7315(8) 0.048(4) Uani 1 1 d . .
C33 C 0.2315(9) 0.3721(6) 0.5277(7) 0.031(3) Uani 1 1 d . .
H33 H 0.228866 0.390659 0.487756 0.037 Uiso 1 1 calc R U
C29 C 0.0112(12) 0.2725(8) 0.4495(8) 0.048(4) Uani 1 1 d . .
H29 H 0.018013 0.304274 0.422486 0.057 Uiso 1 1 calc R U
C14 C -0.3217(11) 0.2655(6) 0.5761(7) 0.035(3) Uani 1 1 d . .
H14 H -0.289350 0.231518 0.566137 0.042 Uiso 1 1 calc R U
C4 C -0.3612(12) 0.0644(7) 0.3643(10) 0.057(5) Uani 1 1 d . .
H4A H -0.316786 0.042751 0.339955 0.068 Uiso 1 1 calc R U
H4B H -0.333849 0.064150 0.409208 0.068 Uiso 1 1 calc R U
C9 C -0.3546(11) 0.2268(7) 0.3616(7) 0.037(4) Uani 1 1 d . .
C8 C -0.3759(12) 0.2359(8) 0.2983(8) 0.047(4) Uani 1 1 d . .
H8 H -0.381908 0.273842 0.282426 0.056 Uiso 1 1 calc R U
C43 C 0.6278(10) 0.7262(6) 0.6355(7) 0.031(3) Uani 1 1 d . .
H43 H 0.650927 0.723002 0.679014 0.037 Uiso 1 1 calc R U
C10 C -0.3533(11) 0.1710(8) 0.3825(9) 0.053(5) Uani 1 1 d . .
H10 H -0.343540 0.164205 0.426786 0.064 Uiso 1 1 calc R U
C12 C -0.2398(12) 0.3185(6) 0.4928(7) 0.039(4) Uani 1 1 d . .
H12A H -0.249803 0.354313 0.468146 0.046 Uiso 1 1 calc R U
H12B H -0.173621 0.319137 0.514417 0.046 Uiso 1 1 calc R U
C26 C -0.0050(16) 0.1785(9) 0.5294(11) 0.071(6) Uani 1 1 d . .
H26 H -0.011467 0.147438 0.557409 0.085 Uiso 1 1 calc R U
C17 C -0.4217(10) 0.3641(6) 0.6036(6) 0.031(3) Uani 1 1 d . .
C1 C -0.4961(14) 0.0076(8) 0.3071(11) 0.062(5) Uani 1 1 d . .
H1 H -0.466446 0.003210 0.269210 0.075 Uiso 1 1 calc R U
C52 C 0.5082(10) 0.9259(6) 0.8947(7) 0.033(3) Uani 1 1 d . .
H52A H 0.512872 0.961503 0.870085 0.040 Uiso 1 1 calc R U
H52B H 0.439400 0.916210 0.894493 0.040 Uiso 1 1 calc R U
C7 C -0.3884(12) 0.1910(8) 0.2580(8) 0.050(4) Uani 1 1 d . .
H7 H -0.399560 0.198288 0.213879 0.060 Uiso 1 1 calc R U
C55 C 0.5113(10) 0.9191(6) 1.0137(6) 0.031(3) Uani 1 1 d . .
H55 H 0.453090 0.898684 1.015549 0.038 Uiso 1 1 calc R U
C25 C -0.0871(13) 0.2013(8) 0.4928(9) 0.055(5) Uani 1 1 d . .
H25 H -0.148243 0.184423 0.495256 0.066 Uiso 1 1 calc R U
Cd2 Cd 0.27381(7) 0.49301(4) 0.59439(5) 0.0295(3) Uani 1 1 d . .
Cd1 Cd -0.68745(9) -0.05645(5) 0.24744(6) 0.0486(4) Uani 1 1 d . .
Cl4 Cl 0.3592(2) 0.48478(16) 0.49134(15) 0.0328(8) Uani 1 1 d . .
Cl3 Cl 0.2018(3) 0.49180(19) 0.70091(17) 0.0471(10) Uani 1 1 d . .
Cl1 Cl -0.6267(3) -0.0720(2) 0.1466(2) 0.0642(14) Uani 1 1 d . .
Cl2 Cl -0.7455(4) -0.1379(2) 0.3012(3) 0.0697(14) Uani 1 1 d . .
N9 N 0.5252(8) 0.5982(5) 0.6458(6) 0.033(3) Uani 1 1 d . .
N11 N 0.5505(7) 0.9355(5) 0.9605(5) 0.029(3) Uani 1 1 d . .
N3 N -0.2496(8) 0.2701(5) 0.4497(5) 0.032(3) Uani 1 1 d . .
N4 N -0.4243(8) 0.4504(5) 0.6700(5) 0.033(3) Uani 1 1 d . U
N8 N 0.3895(9) 0.5523(5) 0.6345(6) 0.037(3) Uani 1 1 d . .
N5 N -0.3154(9) 0.5020(5) 0.7243(6) 0.037(3) Uani 1 1 d . U
N6 N 0.2123(9) 0.3164(6) 0.5347(7) 0.044(3) Uani 1 1 d . .
N10 N 0.7291(9) 0.8254(5) 0.6884(5) 0.033(3) Uani 1 1 d . .
N7 N 0.2560(9) 0.4002(6) 0.5857(5) 0.038(3) Uani 1 1 d . U
C50 C 0.5583(9) 0.8785(6) 0.8640(6) 0.028(3) Uani 1 1 d . .
C39 C 0.5760(10) 0.6816(7) 0.5361(7) 0.037(4) Uani 1 1 d . .
H39 H 0.562264 0.648166 0.511460 0.045 Uiso 1 1 calc R U
C53 C 0.6309(9) 0.9622(6) 0.9778(7) 0.030(3) Uani 1 1 d . .
H53 H 0.671786 0.978057 0.949521 0.036 Uiso 1 1 calc R U
N12 N 0.6473(8) 0.9639(5) 1.0397(5) 0.026(2) Uani 1 1 d . .

loop_
_atom_site_aniso_label
_atom_site_aniso_U_11
_atom_site_aniso_U_22
_atom_site_aniso_U_33
_atom_site_aniso_U_23
_atom_site_aniso_U_13
_atom_site_aniso_U_12
C11 0.046(9) 0.031(8) 0.030(8) -0.003(6) -0.009(7) 0.002(7)
C42 0.024(7) 0.032(8) 0.032(8) 0.001(6) 0.008(6) -0.004(6)
C18 0.040(9) 0.036(8) 0.022(7) -0.001(6) -0.005(6) 0.001(7)
C15 0.050(10) 0.046(10) 0.024(8) 0.011(7) -0.008(7) -0.008(8)
C19 0.035(8) 0.048(10) 0.037(8) -0.001(7) 0.009(7) 0.010(7)
N1 0.053(10) 0.034(8) 0.084(12) -0.011(8) 0.000(8) -0.005(7)
C46 0.034(8) 0.042(9) 0.016(6) -0.004(6) 0.005(6) -0.007(7)
C22 0.021(7) 0.038(8) 0.036(7) 0.011(6) 0.005(6) 0.013(6)
N2 0.034(8) 0.061(10) 0.075(11) -0.006(9) 0.010(8) 0.001(7)
C32 0.056(10) 0.014(7) 0.051(10) -0.007(7) -0.013(8) -0.001(7)
C57 0.046(10) 0.052(11) 0.039(9) -0.020(8) 0.017(8) -0.005(8)
C58 0.047(11) 0.074(14) 0.071(13) -0.023(11) 0.033(10) -0.009(10)
N13 0.070(12) 0.076(13) 0.092(14) -0.027(11) -0.023(11) 0.022(10)
C62 0.061(12) 0.049(11) 0.050(11) -0.015(9) 0.011(9) 0.002(9)
C30 0.042(11) 0.081(15) 0.092(15) -0.059(13) 0.020(10) -0.026(10)
C3 0.071(16) 0.098(19) 0.091(17) -0.028(15) 0.007(14) -0.019(14)
C63 0.065(14) 0.069(14) 0.081(15) -0.034(12) -0.013(11) 0.004(11)
N14 0.18(3) 0.13(2) 0.18(3) -0.02(2) -0.08(3) 0.08(2)
C2 0.058(13) 0.065(14) 0.109(19) 0.007(13) 0.027(13) -0.016(11)
C60 0.058(13) 0.11(2) 0.056(13) -0.030(13) 0.029(10) -0.005(13)
C51 0.028(8) 0.047(9) 0.021(7) 0.001(6) -0.005(6) 0.001(7)
C59 0.077(16) 0.090(17) 0.048(11) -0.010(11) 0.040(11) -0.026(13)
C34 0.044(9) 0.039(9) 0.029(8) -0.001(7) 0.005(7) 0.003(7)
C27 0.057(13) 0.068(15) 0.089(16) -0.030(13) 0.006(11) -0.010(11)
C37 0.023(7) 0.038(9) 0.051(9) -0.004(7) 0.012(7) 0.004(6)
C64 0.11(2) 0.14(2) 0.065(15) -0.040(16) -0.010(14) 0.057(18)
C45 0.034(8) 0.031(8) 0.041(8) -0.020(7) 0.020(7) -0.010(6)
C66 0.08(2) 0.27(5) 0.19(4) -0.15(4) -0.05(2) 0.10(3)
C47 0.033(8) 0.040(9) 0.026(7) -0.006(6) 0.000(6) 0.010(7)
C24 0.048(10) 0.052(11) 0.047(10) -0.027(8) 0.023(8) -0.008(8)
C65 0.09(2) 0.17(3) 0.16(3) -0.10(3) -0.02(2) 0.05(2)
C40 0.036(9) 0.049(10) 0.042(9) -0.010(8) -0.001(7) -0.004(8)
C41 0.030(8) 0.047(10) 0.035(8) 0.003(7) 0.000(6) 0.013(7)
C44 0.034(8) 0.038(9) 0.033(8) 0.007(7) 0.001(7) 0.001(7)
C38 0.020(7) 0.038(9) 0.038(8) -0.006(7) 0.002(6) -0.005(6)
C56 0.035(9) 0.048(10) 0.041(9) -0.012(7) 0.015(7) -0.003(7)
C21 0.049(10) 0.047(10) 0.042(8) -0.016(8) 0.004(7) 0.008(8)
C13 0.023(7) 0.026(7) 0.024(7) -0.004(6) 0.002(5) -0.005(6)
C5 0.030(9) 0.044(10) 0.074(13) -0.005(9) -0.006(8) -0.006(7)
C35 0.030(8) 0.030(8) 0.039(8) 0.003(7) 0.004(7) 0.005(6)
C48 0.047(9) 0.029(8) 0.031(8) -0.002(6) -0.004(7) 0.005(7)
C16 0.033(8) 0.035(8) 0.025(7) 0.005(6) 0.006(6) -0.002(6)
C20 0.050(10) 0.056(11) 0.040(9) 0.004(8) 0.024(7) 0.003(8)
C54 0.023(7) 0.042(9) 0.050(9) 0.003(7) 0.024(7) 0.003(7)
C31 0.063(12) 0.036(10) 0.063(12) -0.009(9) 0.014(10) -0.016(9)
C36 0.032(8) 0.046(9) 0.034(8) -0.003(7) 0.007(7) 0.002(7)
C6 0.043(10) 0.057(12) 0.049(10) -0.035(9) -0.010(8) -0.005(8)
C23 0.039(9) 0.056(10) 0.025(8) -0.017(7) 0.004(7) -0.008(8)
C28 0.049(11) 0.059(12) 0.054(11) -0.038(10) 0.025(9) -0.011(9)
C49 0.029(8) 0.039(9) 0.033(8) 0.006(7) 0.007(6) 0.001(7)
C61 0.051(11) 0.055(11) 0.039(9) -0.024(8) 0.007(8) -0.005(9)
C33 0.020(7) 0.042(9) 0.030(7) -0.007(6) 0.006(6) 0.002(6)
C29 0.039(10) 0.062(12) 0.043(9) -0.015(8) 0.011(8) -0.011(8)
C14 0.040(9) 0.026(8) 0.037(8) -0.009(6) -0.005(7) -0.007(6)
C4 0.039(10) 0.041(10) 0.087(14) -0.003(10) -0.008(9) 0.001(8)
C9 0.030(8) 0.052(10) 0.028(8) -0.014(7) -0.005(6) -0.002(7)
C8 0.046(10) 0.046(10) 0.051(10) -0.012(8) 0.015(8) 0.004(8)
C43 0.022(7) 0.043(9) 0.030(7) -0.002(7) 0.012(6) 0.004(6)
C10 0.031(9) 0.067(13) 0.058(11) -0.007(10) -0.016(8) -0.002(8)
C12 0.047(10) 0.033(8) 0.036(8) -0.010(7) 0.006(7) -0.008(7)
C26 0.075(15) 0.049(12) 0.087(15) -0.004(11) -0.002(12) -0.008(11)
C17 0.027(7) 0.034(8) 0.029(7) -0.004(6) -0.006(6) 0.000(6)
C1 0.051(11) 0.045(11) 0.087(15) -0.005(10) -0.015(10) -0.006(9)
C52 0.027(7) 0.039(8) 0.034(8) -0.005(6) 0.007(6) 0.007(6)
C7 0.051(11) 0.063(12) 0.033(9) -0.013(8) -0.009(8) 0.013(9)
C55 0.024(7) 0.038(8) 0.033(8) -0.007(6) 0.006(6) 0.004(6)
C25 0.036(10) 0.058(12) 0.072(13) -0.008(10) 0.008(9) -0.009(9)
Cd2 0.0261(5) 0.0338(6) 0.0284(5) 0.0042(5) 0.0015(4) -0.0036(5)
Cd1 0.0427(7) 0.0402(7) 0.0618(8) 0.0101(6) 0.0002(6) -0.0041(6)
Cl4 0.0287(18) 0.043(2) 0.0279(17) 0.0003(15) 0.0061(14) -0.0010(15)
Cl3 0.059(3) 0.055(3) 0.0284(18) 0.0004(18) 0.0113(17) -0.021(2)
Cl1 0.038(2) 0.099(4) 0.058(3) 0.025(3) 0.013(2) 0.011(2)
Cl2 0.076(3) 0.050(3) 0.083(4) 0.028(3) 0.008(3) -0.006(2)
N9 0.033(7) 0.027(6) 0.037(7) 0.003(5) -0.005(6) 0.004(5)
N11 0.013(5) 0.040(7) 0.034(6) -0.012(5) 0.006(5) 0.003(5)
N3 0.029(6) 0.035(7) 0.031(6) -0.015(5) 0.003(5) -0.007(5)
N4 0.030(6) 0.037(7) 0.031(6) -0.002(5) 0.004(5) 0.009(5)
N8 0.031(7) 0.027(6) 0.053(8) 0.000(6) 0.003(6) 0.002(5)
N5 0.038(7) 0.032(7) 0.040(7) -0.002(6) 0.002(5) 0.012(5)
N6 0.027(7) 0.042(8) 0.062(9) -0.023(7) 0.008(6) -0.009(6)
N10 0.046(8) 0.035(7) 0.018(6) -0.013(5) 0.006(5) -0.010(6)
N7 0.036(6) 0.064(7) 0.016(5) 0.008(5) 0.009(5) 0.016(5)
C50 0.022(7) 0.027(7) 0.031(7) -0.005(6) -0.009(6) -0.002(6)
C39 0.023(7) 0.058(11) 0.031(8) -0.014(7) -0.001(6) 0.000(7)
C53 0.013(6) 0.039(8) 0.038(8) -0.004(7) 0.005(6) -0.009(6)
N12 0.030(6) 0.021(6) 0.028(6) -0.007(5) 0.008(5) -0.002(5)

loop_
_atom_type_symbol
_atom_type_description
_atom_type_scat_dispersion_real
_atom_type_scat_dispersion_imag
_atom_type_scat_source
C C 0.0033 0.0016 'International Tables Vol C Tables 4.2.6.8 and 6.1.1.4'
H H 0.0000 0.0000 'International Tables Vol C Tables 4.2.6.8 and 6.1.1.4'
N N 0.0061 0.0033 'International Tables Vol C Tables 4.2.6.8 and 6.1.1.4'
O O 0.0106 0.0060 'International Tables Vol C Tables 4.2.6.8 and 6.1.1.4'
Cl Cl 0.1484 0.1585 'International Tables Vol C Tables 4.2.6.8 and 6.1.1.4'
Cd Cd -0.8075 1.2024 'International Tables Vol C Tables 4.2.6.8 and 6.1.1.4'

loop_
_geom_angle_atom_site_label_1
_geom_angle_atom_site_label_2
_geom_angle_atom_site_label_3
_geom_angle
_geom_angle_site_symmetry_1
_geom_angle_site_symmetry_3
N3 C11 C9 113.5(12) . .
N3 C11 H11A 108.9 . .
C9 C11 H11A 108.9 . .
N3 C11 H11B 108.9 . .
C9 C11 H11B 108.9 . .
H11A C11 H11B 107.7 . .
C43 C42 C41 118.9(14) . .
C43 C42 C44 119.0(13) . .
C41 C42 C44 122.1(13) . .
C13 C18 C17 121.6(14) . .
C13 C18 H18 119.2 . .
C17 C18 H18 119.2 . .
C16 C15 C14 122.0(14) . .
C16 C15 H15 119.0 . .
C14 C15 H15 119.0 . .
N4 C19 C17 111.3(12) . .
N4 C19 H19A 109.4 . .
C17 C19 H19A 109.4 . .
N4 C19 H19B 109.4 . .
C17 C19 H19B 109.4 . .
H19A C19 H19B 108.0 . .
C1 N1 C2 105.9(17) . .
C1 N1 Cd1 131.2(15) . .
C2 N1 Cd1 122.8(13) . .
C51 C46 C47 120.5(13) . .
C51 C46 C45 122.5(13) . .
C47 C46 C45 117.0(13) . .
N5 C22 N4 110.8(13) . .
N5 C22 H22 124.6 . .
N4 C22 H22 124.6 . .
C3 N2 C1 103.9(17) . .
C3 N2 C4 129.6(18) . .
C1 N2 C4 126.3(17) . .
C31 C32 N7 115.2(16) . .
C31 C32 H32 122.4 . .
N7 C32 H32 122.4 . .
C62 C57 C58 118.4(18) . .
C62 C57 C56 121.1(16) . .
C58 C57 C56 120.4(18) . .
C59 C58 C57 120(2) . .
C59 C58 H58 119.9 . .
C57 C58 H58 119.9 . .
C65 N13 C64 105(2) . .
C65 N13 C63 129(2) . .
C64 N13 C63 126(2) . .
C57 C62 C61 120.4(18) . .
C57 C62 H62 119.8 . .
C61 C62 H62 119.8 . .
N6 C30 C28 110.6(14) . .
N6 C30 H30A 109.5 . .
C28 C30 H30A 109.5 . .
N6 C30 H30B 109.5 . .
C28 C30 H30B 109.5 . .
H30A C30 H30B 108.1 . .
N2 C3 C2 112(2) . .
N2 C3 H3 124.1 . .
C2 C3 H3 124.1 . .
N13 C63 C61 115.3(17) . .
N13 C63 H63A 108.4 . .
C61 C63 H63A 108.4 . .
N13 C63 H63B 108.4 . .
C61 C63 H63B 108.4 . .
H63A C63 H63B 107.5 . .
C64 N14 C66 110(3) . .
C3 C2 N1 104.8(19) . .
C3 C2 H2 127.6 . .
N1 C2 H2 127.6 . .
C59 C60 C61 121(2) . .
C59 C60 H60 119.6 . .
C61 C60 H60 119.6 . .
C46 C51 C50 122.1(14) . .
C46 C51 H51 118.9 . .
C50 C51 H51 118.9 . .
C60 C59 C58 122(2) . .
C60 C59 H59 118.8 . .
C58 C59 H59 118.8 . .
C36 C34 N8 106.9(13) . .
C36 C34 H34 126.5 . .
N8 C34 H34 126.5 . .
C26 C27 C28 118(2) . .
C26 C27 H27 121.0 . .
C28 C27 H27 121.0 . .
N9 C37 C38 110.7(11) . .
N9 C37 H37A 109.5 . .
C38 C37 H37A 109.5 . .
N9 C37 H37B 109.5 . .
C38 C37 H37B 109.5 . .
H37A C37 H37B 108.1 . .
N14 C64 N13 106(2) . .
N14 C64 H64 126.9 . .
N13 C64 H64 126.9 . .
N10 C45 C46 112.8(11) . .
N10 C45 H45A 109.0 . .
C46 C45 H45A 109.0 . .
N10 C45 H45B 109.0 . .
C46 C45 H45B 109.0 . .
H45A C45 H45B 107.8 . .
C65 C66 N14 104(2) . .
C65 C66 H66 128.0 . .
N14 C66 H66 128.0 . .
C46 C47 C48 118.1(13) . .
C46 C47 H47 121.0 . .
C48 C47 H47 121.0 . .
C29 C24 C25 119.6(18) . .
C29 C24 C23 121.1(17) . .
C25 C24 C23 119.2(15) . .
N13 C65 C66 113(3) . .
N13 C65 H65 123.3 . .
C66 C65 H65 123.3 . .
C39 C40 C41 122.6(15) . .
C39 C40 H40 118.7 . .
C41 C40 H40 118.7 . .
C40 C41 C42 118.4(15) . .
C40 C41 H41 120.8 . .
C42 C41 H41 120.8 . .
N10 C44 C42 111.5(12) . .
N10 C44 H44A 109.3 . .
C42 C44 H44A 109.3 . .
N10 C44 H44B 109.3 . .
C42 C44 H44B 109.3 . .
H44A C44 H44B 108.0 . .
C43 C38 C39 119.8(14) . .
C43 C38 C37 120.9(13) . .
C39 C38 C37 119.4(14) . .
N10 C56 C57 115.2(13) . .
N10 C56 H56A 108.5 . .
C57 C56 H56A 108.5 . .
N10 C56 H56B 108.5 . .
C57 C56 H56B 108.5 . .
H56A C56 H56B 107.5 . .
C20 C21 N5 108.5(14) . .
C20 C21 H21 125.8 . .
N5 C21 H21 125.8 . .
C18 C13 C14 120.2(13) . .
C18 C13 C12 120.4(13) . .
C14 C13 C12 119.3(13) . .
C6 C5 C10 116.1(17) . .
C6 C5 C4 120.9(17) . .
C10 C5 C4 123.0(18) . .
N8 C35 N9 110.8(13) . .
N8 C35 H35 124.6 . .
N9 C35 H35 124.6 . .
C49 C48 C47 121.0(14) . .
C49 C48 H48 119.5 . .
C47 C48 H48 119.5 . .
C15 C16 C17 120.4(14) . .
C15 C16 H16 119.8 . .
C17 C16 H16 119.8 . .
N4 C20 C21 108.1(15) . .
N4 C20 H20 125.9 . .
C21 C20 H20 125.9 . .
C55 C54 N12 108.1(13) . .
C55 C54 H54 126.0 . .
N12 C54 H54 126.0 . .
C32 C31 N6 106.2(16) . .
C32 C31 H31 126.9 . .
N6 C31 H31 126.9 . .
C34 C36 N9 107.1(13) . .
C34 C36 H36 126.5 . .
N9 C36 H36 126.5 . .
C7 C6 C5 120.3(15) . .
C7 C6 H6 119.9 . .
C5 C6 H6 119.9 . .
N3 C23 C24 110.2(12) . .
N3 C23 H23A 109.6 . .
C24 C23 H23A 109.6 . .
N3 C23 H23B 109.6 . .
C24 C23 H23B 109.6 . .
H23A C23 H23B 108.1 . .
C29 C28 C27 122.8(18) . .
C29 C28 C30 119.5(19) . .
C27 C28 C30 118(2) . .
C48 C49 C50 120.5(14) . .
C48 C49 H49 119.7 . .
C50 C49 H49 119.7 . .
C60 C61 C62 117.7(19) . .
C60 C61 C63 124.2(19) . .
C62 C61 C63 118.0(17) . .
N6 C33 N7 112.8(13) . .
N6 C33 H33 123.6 . .
N7 C33 H33 123.6 . .
C28 C29 C24 119.3(18) . .
C28 C29 H29 120.3 . .
C24 C29 H29 120.3 . .
C13 C14 C15 117.5(14) . .
C13 C14 H14 121.2 . .
C15 C14 H14 121.2 . .
N2 C4 C5 114.4(14) . .
N2 C4 H4A 108.7 . .
C5 C4 H4A 108.7 . .
N2 C4 H4B 108.7 . .
C5 C4 H4B 108.7 . .
H4A C4 H4B 107.6 . .
C8 C9 C10 117.4(15) . .
C8 C9 C11 121.9(15) . .
C10 C9 C11 120.6(14) . .
C7 C8 C9 120.3(17) . .
C7 C8 H8 119.9 . .
C9 C8 H8 119.9 . .
C38 C43 C42 121.8(14) . .
C38 C43 H43 119.1 . .
C42 C43 H43 119.1 . .
C9 C10 C5 123.3(17) . .
C9 C10 H10 118.3 . .
C5 C10 H10 118.3 . .
N3 C12 C13 112.7(12) . .
N3 C12 H12A 109.1 . .
C13 C12 H12A 109.1 . .
N3 C12 H12B 109.1 . .
C13 C12 H12B 109.1 . .
H12A C12 H12B 107.8 . .
C27 C26 C25 120(2) . .
C27 C26 H26 120.2 . .
C25 C26 H26 120.2 . .
C16 C17 C18 118.2(13) . .
C16 C17 C19 121.7(13) . .
C18 C17 C19 120.1(13) . .
N1 C1 N2 114(2) . .
N1 C1 H1 123.2 . .
N2 C1 H1 123.2 . .
N11 C52 C50 111.6(11) . .
N11 C52 H52A 109.3 . .
C50 C52 H52A 109.3 . .
N11 C52 H52B 109.3 . .
C50 C52 H52B 109.3 . .
H52A C52 H52B 108.0 . .
C6 C7 C8 122.4(16) . .
C6 C7 H7 118.8 . .
C8 C7 H7 118.8 . .
C54 C55 N11 106.2(12) . .
C54 C55 H55 126.9 . .
N11 C55 H55 126.9 . .
C24 C25 C26 120.5(17) . .
C24 C25 H25 119.7 . .
C26 C25 H25 119.7 . .
N7 Cd2 N8 136.0(4) . .
N7 Cd2 N12 108.9(4) . 4_575
N8 Cd2 N12 114.8(4) . 4_575
N7 Cd2 Cl3 90.7(3) . .
N8 Cd2 Cl3 90.4(3) . .
N12 Cd2 Cl3 95.6(3) 4_575 .
N7 Cd2 Cl4 85.1(3) . .
N8 Cd2 Cl4 89.3(3) . .
N12 Cd2 Cl4 90.3(3) 4_575 .
Cl3 Cd2 Cl4 173.56(14) . .
N1 Cd1 N5 110.4(5) . 4_565
N1 Cd1 Cl2 108.0(5) . .
N5 Cd1 Cl2 104.7(3) 4_565 .
N1 Cd1 Cl1 111.2(5) . .
N5 Cd1 Cl1 104.1(3) 4_565 .
Cl2 Cd1 Cl1 118.1(2) . .
C36 N9 C35 107.5(12) . .
C36 N9 C37 126.3(13) . .
C35 N9 C37 126.1(13) . .
C53 N11 C55 108.2(12) . .
C53 N11 C52 125.8(12) . .
C55 N11 C52 125.9(11) . .
C12 N3 C23 107.5(11) . .
C12 N3 C11 110.3(12) . .
C23 N3 C11 110.2(11) . .
C22 N4 C20 106.5(13) . .
C22 N4 C19 126.5(12) . .
C20 N4 C19 127.0(14) . .
C35 N8 C34 107.5(13) . .
C35 N8 Cd2 124.4(11) . .
C34 N8 Cd2 127.9(10) . .
C22 N5 C21 105.9(13) . .
C22 N5 Cd1 125.8(10) . 4_666
C21 N5 Cd1 127.9(10) . 4_666
C33 N6 C31 105.8(12) . .
C33 N6 C30 123.9(16) . .
C31 N6 C30 130.3(16) . .
C45 N10 C44 113.2(12) . .
C45 N10 C56 109.6(11) . .
C44 N10 C56 111.9(11) . .
C32 N7 C33 100.1(13) . .
C32 N7 Cd2 135.6(10) . .
C33 N7 Cd2 123.4(9) . .
C51 C50 C49 117.7(13) . .
C51 C50 C52 120.1(13) . .
C49 C50 C52 122.1(13) . .
C40 C39 C38 118.5(15) . .
C40 C39 H39 120.7 . .
C38 C39 H39 120.7 . .
N11 C53 N12 110.5(12) . .
N11 C53 H53 124.8 . .
N12 C53 H53 124.8 . .
C53 N12 C54 107.0(12) . .
C53 N12 Cd2 125.1(9) . 4_676
C54 N12 Cd2 127.8(10) . 4_676

loop_
_geom_bond_atom_site_label_1
_geom_bond_atom_site_label_2
_geom_bond_distance
_geom_bond_site_symmetry_2
C11 N3 1.472(18) .
C11 C9 1.48(2) .
C11 H11A 0.9900 .
C11 H11B 0.9900 .
C42 C43 1.389(19) .
C42 C41 1.396(19) .
C42 C44 1.50(2) .
C18 C13 1.359(19) .
C18 C17 1.39(2) .
C18 H18 0.9500 .
C15 C16 1.36(2) .
C15 C14 1.38(2) .
C15 H15 0.9500 .
C19 N4 1.487(19) .
C19 C17 1.50(2) .
C19 H19A 0.9900 .
C19 H19B 0.9900 .
N1 C1 1.29(2) .
N1 C2 1.41(3) .
N1 Cd1 2.208(15) .
C46 C51 1.36(2) .
C46 C47 1.37(2) .
C46 C45 1.564(19) .
C22 N5 1.313(19) .
C22 N4 1.333(18) .
C22 H22 0.9500 .
N2 C3 1.32(3) .
N2 C1 1.36(2) .
N2 C4 1.46(2) .
C32 C31 1.33(2) .
C32 N7 1.355(19) .
C32 H32 0.9500 .
C57 C62 1.38(2) .
C57 C58 1.38(2) .
C57 C56 1.50(2) .
C58 C59 1.37(3) .
C58 H58 0.9500 .
N13 C65 1.33(3) .
N13 C64 1.37(3) .
N13 C63 1.46(3) .
C62 C61 1.42(3) .
C62 H62 0.9500 .
C30 N6 1.47(2) .
C30 C28 1.52(2) .
C30 H30A 0.9900 .
C30 H30B 0.9900 .
C3 C2 1.36(3) .
C3 H3 0.9500 .
C63 C61 1.51(3) .
C63 H63A 0.9900 .
C63 H63B 0.9900 .
N14 C64 1.38(3) .
N14 C66 1.35(4) .
C2 H2 0.9500 .
C60 C59 1.31(3) .
C60 C61 1.39(3) .
C60 H60 0.9500 .
C51 C50 1.373(19) .
C51 H51 0.9500 .
C59 H59 0.9500 .
C34 C36 1.36(2) .
C34 N8 1.415(19) .
C34 H34 0.9500 .
C27 C26 1.40(3) .
C27 C28 1.39(3) .
C27 H27 0.9500 .
C37 N9 1.463(18) .
C37 C38 1.49(2) .
C37 H37A 0.9900 .
C37 H37B 0.9900 .
C64 H64 0.9500 .
C45 N10 1.426(16) .
C45 H45A 0.9900 .
C45 H45B 0.9900 .
C66 C65 1.34(4) .
C66 H66 0.9500 .
C47 C48 1.39(2) .
C47 H47 0.9500 .
C24 C29 1.39(2) .
C24 C25 1.39(3) .
C24 C23 1.53(2) .
C65 H65 0.9500 .
C40 C39 1.36(2) .
C40 C41 1.40(2) .
C40 H40 0.9500 .
C41 H41 0.9500 .
C44 N10 1.446(18) .
C44 H44A 0.9900 .
C44 H44B 0.9900 .
C38 C43 1.37(2) .
C38 C39 1.41(2) .
C56 N10 1.470(18) .
C56 H56A 0.9900 .
C56 H56B 0.9900 .
C21 C20 1.33(2) .
C21 N5 1.35(2) .
C21 H21 0.9500 .
C13 C14 1.401(19) .
C13 C12 1.535(19) .
C5 C6 1.38(2) .
C5 C10 1.41(2) .
C5 C4 1.47(2) .
C35 N8 1.281(18) .
C35 N9 1.359(18) .
C35 H35 0.9500 .
C48 C49 1.37(2) .
C48 H48 0.9500 .
C16 C17 1.378(19) .
C16 H16 0.9500 .
C20 N4 1.332(19) .
C20 H20 0.9500 .
C54 C55 1.35(2) .
C54 N12 1.359(17) .
C54 H54 0.9500 .
C31 N6 1.38(2) .
C31 H31 0.9500 .
C36 N9 1.367(18) .
C36 H36 0.9500 .
C6 C7 1.36(2) .
C6 H6 0.9500 .
C23 N3 1.447(18) .
C23 H23A 0.9900 .
C23 H23B 0.9900 .
C28 C29 1.38(3) .
C49 C50 1.383(19) .
C49 H49 0.9500 .
C33 N6 1.343(19) .
C33 N7 1.408(18) .
C33 H33 0.9500 .
C29 H29 0.9500 .
C14 H14 0.9500 .
C4 H4A 0.9900 .
C4 H4B 0.9900 .
C9 C8 1.37(2) .
C9 C10 1.38(2) .
C8 C7 1.36(2) .
C8 H8 0.9500 .
C43 H43 0.9500 .
C10 H10 0.9500 .
C12 N3 1.452(17) .
C12 H12A 0.9900 .
C12 H12B 0.9900 .
C26 C25 1.42(3) .
C26 H26 0.9500 .
C1 H1 0.9500 .
C52 N11 1.478(17) .
C52 C50 1.497(19) .
C52 H52A 0.9900 .
C52 H52B 0.9900 .
C7 H7 0.9500 .
C55 N11 1.363(17) .
C55 H55 0.9500 .
C25 H25 0.9500 .
Cd2 N7 2.190(14) .
Cd2 N8 2.232(12) .
Cd2 N12 2.252(11) 4_575
Cd2 Cl3 2.577(4) .
Cd2 Cl4 2.614(4) .
Cd1 N5 2.210(13) 4_565
Cd1 Cl2 2.407(5) .
Cd1 Cl1 2.418(5) .
N11 C53 1.305(16) .
C39 H39 0.9500 .
C53 N12 1.313(17) .
C53 H53 0.9500 .
